data_1571014
loop_
_publ_author_name
'Juda, Cristin E.'
'Handford, Rex C.'
'Bartholomew, Amymarie K.'
'Powers, Tamara M.'
'Gu, Nina X.'
'Meyer, Elisabeth'
'Roth, Nikolaj'
'Chen, Yu-Sheng'
'Zheng, Shao-Liang'
'Betley, Theodore A.'

_publ_section_title
;
 Cluster dynamics of heterometallic trinuclear clusters during ligand
 substitution, redox chemistry, and group transfer processes.
;
_journal_issue 21
_journal_name_full 'Chemical science'
_journal_page_first 8242
_journal_page_last 8248
_journal_paper_doi 10.1039/d3sc03606e
_journal_volume 15
_journal_year 2024
_chemical_formula_sum 'C57 H100 Cl Fe3 N7 Si3'
_chemical_formula_weight 1170.70
_space_group_crystal_system orthorhombic
_space_group_IT_number 61
_space_group_name_Hall '-P 2ac 2ab'
_space_group_name_H-M_alt 'P b c a'
_atom_sites_solution_hydrogens geom
_audit_creation_method SHELXL-2014/7
_audit_update_record
;
2020-03-27 deposited with the CCDC.	2024-02-05 downloaded from the CCDC.
;
_cell_angle_alpha 90
_cell_angle_beta 90
_cell_angle_gamma 90
_cell_formula_units_Z 8
_cell_length_a 26.839(3)
_cell_length_b 19.358(2)
_cell_length_c 27.601(4)
_cell_measurement_reflns_used 9876
_cell_measurement_temperature 100(2)
_cell_measurement_theta_max 25.607
_cell_measurement_theta_min 2.3555
_cell_volume 14340(3)
_computing_cell_refinement 'SAINT 8.35A (Bruker-AXS, 2015)'
_computing_data_collection 'APEX3 v2016.1.0 (Bruker-AXS, 2016)'
_computing_data_reduction 'SAINT 8.35A (Bruker-AXS, 2015)'
_computing_molecular_graphics 'Bruker SHELXTL (Sheldrick, 2015)'
_computing_publication_material 'Bruker SHELXTL (Sheldrick, 2015)'
_computing_structure_refinement 'SHELXL-2014/7 (Sheldrick, 2014)'
_computing_structure_solution 'SHELXT-2014 (Sheldrick, 2015)'
_diffrn_ambient_temperature 100(2)
_diffrn_measured_fraction_theta_full 1.000
_diffrn_measured_fraction_theta_max 0.999
_diffrn_measurement_device_type
;
Bruker D8 goniometer with CCD area detector
;
_diffrn_measurement_method 'omega and phi scans'
_diffrn_radiation_type MoK\a
_diffrn_radiation_wavelength 0.71073
_diffrn_reflns_av_R_equivalents 0.0651
_diffrn_reflns_av_unetI/netI 0.0299
_diffrn_reflns_Laue_measured_fraction_full 1.000
_diffrn_reflns_Laue_measured_fraction_max 0.999
_diffrn_reflns_limit_h_max 32
_diffrn_reflns_limit_h_min -32
_diffrn_reflns_limit_k_max 23
_diffrn_reflns_limit_k_min -23
_diffrn_reflns_limit_l_max 33
_diffrn_reflns_limit_l_min -33
_diffrn_reflns_number 149866
_diffrn_reflns_point_group_measured_fraction_full 1.000
_diffrn_reflns_point_group_measured_fraction_max 0.999
_diffrn_reflns_theta_full 25.242
_diffrn_reflns_theta_max 25.694
_diffrn_reflns_theta_min 1.659
_diffrn_source 'fine-focus sealed tube'
_exptl_absorpt_coefficient_mu 0.722
_exptl_absorpt_correction_T_max 0.7453
_exptl_absorpt_correction_T_min 0.6448
_exptl_absorpt_correction_type multi-scan
_exptl_absorpt_process_details SADABS
_exptl_crystal_colour brown
_exptl_crystal_density_diffrn 1.085
_exptl_crystal_density_method 'not measured'
_exptl_crystal_description plate
_exptl_crystal_F_000 5024
_exptl_crystal_size_max 0.400
_exptl_crystal_size_mid 0.300
_exptl_crystal_size_min 0.200
_refine_diff_density_max 3.038
_refine_diff_density_min -0.458
_refine_diff_density_rms 0.077
_refine_ls_extinction_method none
_refine_ls_goodness_of_fit_ref 1.040
_refine_ls_hydrogen_treatment constr
_refine_ls_matrix_type full
_refine_ls_number_parameters 661
_refine_ls_number_reflns 13621
_refine_ls_number_restraints 0
_refine_ls_restrained_S_all 1.040
_refine_ls_R_factor_all 0.0574
_refine_ls_R_factor_gt 0.0426
_refine_ls_shift/su_max 0.001
_refine_ls_shift/su_mean 0.000
_refine_ls_structure_factor_coef Fsqd
_refine_ls_weighting_details 'w=1/[\s^2^(Fo^2^)+(0.0546P)^2^+31.6976P] where P=(Fo^2^+2Fc^2^)/3'
_refine_ls_weighting_scheme calc
_refine_ls_wR_factor_gt 0.1161
_refine_ls_wR_factor_ref 0.1258
_reflns_Friedel_coverage 0.000
_reflns_number_gt 11027
_reflns_number_total 13621
_reflns_threshold_expression 'I > 2\s(I)'
_cod_data_source_file d3sc03606e2.cif
_cod_data_source_block tmp_sq
_cod_depositor_comments 'Adding full bibliography for 1571003--1571015.cif.'
_cod_database_code 1571014
_shelx_shelxl_version_number 2014/7
_shelx_space_group_comment
;
The symmetry employed for this shelxl refinement is uniquely defined
by the following loop, which should always be used as a source of
symmetry information in preference to the above space-group names.
They are only intended as comments.
;
_shelx_estimated_absorpt_t_min 0.761
_shelx_estimated_absorpt_t_max 0.869

loop_
_space_group_symop_operation_xyz
'x, y, z'
'-x+1/2, -y, z+1/2'
'-x, y+1/2, -z+1/2'
'x+1/2, -y+1/2, -z'
'-x, -y, -z'
'x-1/2, y, -z-1/2'
'x, -y-1/2, z-1/2'
'-x-1/2, y-1/2, z'

loop_
_atom_site_label
_atom_site_type_symbol
_atom_site_fract_x
_atom_site_fract_y
_atom_site_fract_z
_atom_site_U_iso_or_equiv
_atom_site_adp_type
_atom_site_occupancy
_atom_site_site_symmetry_order
_atom_site_calc_flag
_atom_site_refinement_flags_posn
_atom_site_refinement_flags_adp
_atom_site_refinement_flags_occupancy
_atom_site_disorder_assembly
_atom_site_disorder_group
Fe1 Fe 0.30989(2) 0.67562(2) 0.14553(2) 0.01619(10) Uani 1 1 d . . . . .
Fe2 Fe 0.38074(2) 0.62690(2) 0.21203(2) 0.01597(10) Uani 1 1 d . . . . .
Fe3 Fe 0.40630(2) 0.68212(2) 0.12048(2) 0.01572(10) Uani 1 1 d . . . . .
Cl1 Cl 0.37292(2) 0.75083(3) 0.19080(2) 0.01491(14) Uani 1 1 d . . . . .
Si1 Si 0.46068(3) 0.80200(5) 0.06366(3) 0.02397(19) Uani 1 1 d . . . . .
Si2 Si 0.21337(3) 0.76149(4) 0.16356(3) 0.01794(17) Uani 1 1 d . . . . .
Si3 Si 0.43256(3) 0.61751(4) 0.31593(3) 0.01919(17) Uani 1 1 d . . . . .
N1 N 0.34259(9) 0.64257(12) 0.08519(8) 0.0182(5) Uani 1 1 d . . . . .
N2 N 0.31689(9) 0.58678(12) 0.18863(9) 0.0175(5) Uani 1 1 d . . . . .
N3 N 0.42727(9) 0.59637(12) 0.15433(8) 0.0165(5) Uani 1 1 d . . . . .
N4 N 0.41144(9) 0.74503(13) 0.06500(9) 0.0202(5) Uani 1 1 d . . . . .
N5 N 0.24994(9) 0.69429(12) 0.18328(9) 0.0182(5) Uani 1 1 d . . . . .
N6 N 0.43881(9) 0.61436(12) 0.25414(9) 0.0180(5) Uani 1 1 d . . . . .
C1 C 0.34141(11) 0.56626(15) 0.07626(11) 0.0207(6) Uani 1 1 d . . . . .
H1 H 0.3302 0.5593 0.0421 0.025 Uiso 1 1 calc R U . . .
C2 C 0.30477(11) 0.52687(15) 0.10897(11) 0.0222(6) Uani 1 1 d . . . . .
H2A H 0.2722 0.5509 0.1082 0.027 Uiso 1 1 calc R U . . .
H2B H 0.2997 0.4801 0.0954 0.027 Uiso 1 1 calc R U . . .
C3 C 0.32144(11) 0.51976(15) 0.16195(11) 0.0206(6) Uani 1 1 d . . . . .
H3 H 0.2986 0.4859 0.1779 0.025 Uiso 1 1 calc R U . . .
C4 C 0.37434(11) 0.48928(15) 0.16383(11) 0.0201(6) Uani 1 1 d . . . . .
H4A H 0.3729 0.4407 0.1528 0.024 Uiso 1 1 calc R U . . .
H4B H 0.3858 0.4891 0.1979 0.024 Uiso 1 1 calc R U . . .
C5 C 0.41314(11) 0.52818(14) 0.13288(10) 0.0183(6) Uani 1 1 d . . . . .
H5 H 0.4439 0.4991 0.1319 0.022 Uiso 1 1 calc R U . . .
C6 C 0.39370(11) 0.53397(16) 0.08066(11) 0.0214(6) Uani 1 1 d . . . . .
H6A H 0.3929 0.4872 0.0661 0.026 Uiso 1 1 calc R U . . .
H6B H 0.4174 0.5622 0.0616 0.026 Uiso 1 1 calc R U . . .
C7 C 0.33563(11) 0.68467(15) 0.04288(10) 0.0201(6) Uani 1 1 d . . . . .
C8 C 0.29502(12) 0.67555(17) 0.01218(11) 0.0254(7) Uani 1 1 d . . . . .
H8 H 0.2717 0.6398 0.0188 0.030 Uiso 1 1 calc R U . . .
C9 C 0.28789(13) 0.71784(18) -0.02807(12) 0.0307(8) Uani 1 1 d . . . . .
H9 H 0.2604 0.7104 -0.0491 0.037 Uiso 1 1 calc R U . . .
C10 C 0.32118(13) 0.77066(18) -0.03697(12) 0.0311(8) Uani 1 1 d . . . . .
H10 H 0.3161 0.8004 -0.0639 0.037 Uiso 1 1 calc R U . . .
C11 C 0.36207(12) 0.78071(17) -0.00687(11) 0.0261(7) Uani 1 1 d . . . . .
H11 H 0.3846 0.8172 -0.0138 0.031 Uiso 1 1 calc R U . . .
C12 C 0.37095(11) 0.73808(16) 0.03382(10) 0.0203(6) Uani 1 1 d . . . . .
C13 C 0.27856(10) 0.59131(15) 0.22445(11) 0.0178(6) Uani 1 1 d . . . . .
C14 C 0.27547(11) 0.54451(15) 0.26298(11) 0.0221(6) Uani 1 1 d . . . . .
H14 H 0.2970 0.5055 0.2635 0.027 Uiso 1 1 calc R U . . .
C15 C 0.24165(11) 0.55387(16) 0.30032(11) 0.0245(7) Uani 1 1 d . . . . .
H15 H 0.2403 0.5220 0.3265 0.029 Uiso 1 1 calc R U . . .
C16 C 0.20974(11) 0.61021(16) 0.29920(11) 0.0230(6) Uani 1 1 d . . . . .
H16 H 0.1868 0.6174 0.3249 0.028 Uiso 1 1 calc R U . . .
C17 C 0.21132(11) 0.65610(15) 0.26051(11) 0.0200(6) Uani 1 1 d . . . . .
H17 H 0.1885 0.6937 0.2599 0.024 Uiso 1 1 calc R U . . .
C18 C 0.24550(10) 0.64881(15) 0.22220(10) 0.0172(6) Uani 1 1 d . . . . .
C19 C 0.47661(11) 0.59927(14) 0.17477(10) 0.0172(6) Uani 1 1 d . . . . .
C20 C 0.51854(11) 0.59612(15) 0.14545(11) 0.0201(6) Uani 1 1 d . . . . .
H20 H 0.5145 0.5886 0.1117 0.024 Uiso 1 1 calc R U . . .
C21 C 0.56626(11) 0.60360(15) 0.16406(11) 0.0221(6) Uani 1 1 d . . . . .
H21 H 0.5946 0.6010 0.1435 0.027 Uiso 1 1 calc R U . . .
C22 C 0.57175(11) 0.61499(15) 0.21364(11) 0.0215(6) Uani 1 1 d . . . . .
H22 H 0.6041 0.6211 0.2269 0.026 Uiso 1 1 calc R U . . .
C23 C 0.53066(11) 0.61742(15) 0.24371(11) 0.0201(6) Uani 1 1 d . . . . .
H23 H 0.5355 0.6244 0.2774 0.024 Uiso 1 1 calc R U . . .
C24 C 0.48175(11) 0.60988(14) 0.22598(10) 0.0171(6) Uani 1 1 d . . . . .
C25 C 0.44246(15) 0.89328(18) 0.04958(13) 0.0385(9) Uani 1 1 d . . . . .
H25A H 0.4399 0.8992 0.0144 0.058 Uiso 1 1 calc R U . . .
H25B H 0.4677 0.9249 0.0624 0.058 Uiso 1 1 calc R U . . .
H25C H 0.4102 0.9035 0.0646 0.058 Uiso 1 1 calc R U . . .
C26 C 0.48758(13) 0.80000(19) 0.12636(12) 0.0318(8) Uani 1 1 d . . . . .
H26A H 0.4636 0.8200 0.1492 0.048 Uiso 1 1 calc R U . . .
H26B H 0.5185 0.8269 0.1271 0.048 Uiso 1 1 calc R U . . .
H26C H 0.4946 0.7521 0.1356 0.048 Uiso 1 1 calc R U . . .
C27 C 0.51181(13) 0.7742(2) 0.02020(12) 0.0369(9) Uani 1 1 d . . . . .
C28 C 0.49146(15) 0.7712(3) -0.03165(13) 0.0507(12) Uani 1 1 d . . . . .
H28A H 0.5171 0.7527 -0.0533 0.076 Uiso 1 1 calc R U . . .
H28B H 0.4822 0.8178 -0.0422 0.076 Uiso 1 1 calc R U . . .
H28C H 0.4621 0.7412 -0.0326 0.076 Uiso 1 1 calc R U . . .
C29 C 0.53083(14) 0.7022(2) 0.03395(14) 0.0455(10) Uani 1 1 d . . . . .
H29A H 0.5029 0.6696 0.0342 0.068 Uiso 1 1 calc R U . . .
H29B H 0.5460 0.7039 0.0662 0.068 Uiso 1 1 calc R U . . .
H29C H 0.5558 0.6871 0.0103 0.068 Uiso 1 1 calc R U . . .
C30 C 0.55541(16) 0.8261(3) 0.02191(17) 0.0630(14) Uani 1 1 d . . . . .
H30A H 0.5696 0.8270 0.0546 0.094 Uiso 1 1 calc R U . . .
H30B H 0.5432 0.8723 0.0134 0.094 Uiso 1 1 calc R U . . .
H30C H 0.5811 0.8121 -0.0013 0.094 Uiso 1 1 calc R U . . .
C31 C 0.25345(12) 0.81153(16) 0.12014(12) 0.0276(7) Uani 1 1 d . . . . .
H31A H 0.2640 0.7812 0.0936 0.041 Uiso 1 1 calc R U . . .
H31B H 0.2828 0.8291 0.1372 0.041 Uiso 1 1 calc R U . . .
H31C H 0.2344 0.8504 0.1069 0.041 Uiso 1 1 calc R U . . .
C32 C 0.19313(13) 0.82364(16) 0.21202(12) 0.0286(7) Uani 1 1 d . . . . .
H32A H 0.1786 0.8648 0.1969 0.043 Uiso 1 1 calc R U . . .
H32B H 0.2220 0.8371 0.2316 0.043 Uiso 1 1 calc R U . . .
H32C H 0.1683 0.8014 0.2328 0.043 Uiso 1 1 calc R U . . .
C33 C 0.15636(11) 0.72886(16) 0.12955(11) 0.0218(6) Uani 1 1 d . . . . .
C34 C 0.17349(13) 0.68490(18) 0.08617(12) 0.0324(8) Uani 1 1 d . . . . .
H34A H 0.1947 0.6471 0.0977 0.049 Uiso 1 1 calc R U . . .
H34B H 0.1924 0.7139 0.0636 0.049 Uiso 1 1 calc R U . . .
H34C H 0.1443 0.6657 0.0696 0.049 Uiso 1 1 calc R U . . .
C35 C 0.12464(12) 0.68318(18) 0.16290(13) 0.0320(8) Uani 1 1 d . . . . .
H35A H 0.0960 0.6653 0.1448 0.048 Uiso 1 1 calc R U . . .
H35B H 0.1129 0.7106 0.1905 0.048 Uiso 1 1 calc R U . . .
H35C H 0.1448 0.6445 0.1747 0.048 Uiso 1 1 calc R U . . .
C36 C 0.12458(13) 0.78935(18) 0.11134(14) 0.0345(8) Uani 1 1 d . . . . .
H36A H 0.1449 0.8192 0.0906 0.052 Uiso 1 1 calc R U . . .
H36B H 0.1123 0.8160 0.1391 0.052 Uiso 1 1 calc R U . . .
H36C H 0.0963 0.7715 0.0928 0.052 Uiso 1 1 calc R U . . .
C37 C 0.36667(12) 0.64611(17) 0.32713(12) 0.0271(7) Uani 1 1 d . . . . .
H37A H 0.3592 0.6863 0.3068 0.041 Uiso 1 1 calc R U . . .
H37B H 0.3627 0.6585 0.3613 0.041 Uiso 1 1 calc R U . . .
H37C H 0.3438 0.6084 0.3191 0.041 Uiso 1 1 calc R U . . .
C38 C 0.47478(12) 0.68225(16) 0.34601(11) 0.0262(7) Uani 1 1 d . . . . .
H38A H 0.5039 0.6584 0.3594 0.039 Uiso 1 1 calc R U . . .
H38B H 0.4567 0.7056 0.3722 0.039 Uiso 1 1 calc R U . . .
H38C H 0.4857 0.7165 0.3221 0.039 Uiso 1 1 calc R U . . .
C39 C 0.44216(13) 0.53002(17) 0.34619(11) 0.0280(7) Uani 1 1 d . . . . .
C40 C 0.40483(16) 0.47730(18) 0.32545(15) 0.0422(9) Uani 1 1 d . . . . .
H40A H 0.3708 0.4926 0.3324 0.063 Uiso 1 1 calc R U . . .
H40B H 0.4105 0.4321 0.3404 0.063 Uiso 1 1 calc R U . . .
H40C H 0.4094 0.4736 0.2903 0.063 Uiso 1 1 calc R U . . .
C41 C 0.43406(16) 0.5362(2) 0.40116(13) 0.0419(9) Uani 1 1 d . . . . .
H41A H 0.4000 0.5520 0.4075 0.063 Uiso 1 1 calc R U . . .
H41B H 0.4578 0.5694 0.4146 0.063 Uiso 1 1 calc R U . . .
H41C H 0.4392 0.4909 0.4163 0.063 Uiso 1 1 calc R U . . .
C42 C 0.49517(14) 0.50344(18) 0.33703(13) 0.0369(8) Uani 1 1 d . . . . .
H42A H 0.4990 0.4576 0.3516 0.055 Uiso 1 1 calc R U . . .
H42B H 0.5193 0.5353 0.3516 0.055 Uiso 1 1 calc R U . . .
H42C H 0.5011 0.5004 0.3021 0.055 Uiso 1 1 calc R U . . .
N7 N 0.61873(10) 0.39236(13) 0.18205(9) 0.0237(6) Uani 1 1 d . . . . .
C0AA C 0.63283(12) 0.45082(15) 0.21631(11) 0.0246(7) Uani 1 1 d . . . . .
H0AA H 0.6625 0.4746 0.2029 0.030 Uiso 1 1 calc R U . . .
H0AB H 0.6052 0.4847 0.2167 0.030 Uiso 1 1 calc R U . . .
C43 C 0.57085(12) 0.35809(16) 0.19858(12) 0.0257(7) Uani 1 1 d . . . . .
H43A H 0.5772 0.3351 0.2300 0.031 Uiso 1 1 calc R U . . .
H43B H 0.5620 0.3217 0.1749 0.031 Uiso 1 1 calc R U . . .
C44 C 0.52611(13) 0.40585(18) 0.20453(14) 0.0363(8) Uani 1 1 d . . . . .
H44A H 0.5301 0.4333 0.2346 0.044 Uiso 1 1 calc R U . . .
H44B H 0.5248 0.4384 0.1769 0.044 Uiso 1 1 calc R U . . .
C45 C 0.47785(14) 0.3656(2) 0.20693(14) 0.0381(9) Uani 1 1 d . . . . .
H45A H 0.4749 0.3371 0.1773 0.046 Uiso 1 1 calc R U . . .
H45B H 0.4498 0.3987 0.2069 0.046 Uiso 1 1 calc R U . . .
C46 C 0.47286(14) 0.3190(2) 0.25072(13) 0.0385(9) Uani 1 1 d . . . . .
H46A H 0.4406 0.2953 0.2497 0.058 Uiso 1 1 calc R U . . .
H46B H 0.4751 0.3467 0.2803 0.058 Uiso 1 1 calc R U . . .
H46C H 0.4997 0.2846 0.2505 0.058 Uiso 1 1 calc R U . . .
C47 C 0.64418(13) 0.43024(16) 0.26829(11) 0.0273(7) Uani 1 1 d . . . . .
H47A H 0.6758 0.4038 0.2695 0.033 Uiso 1 1 calc R U . . .
H47B H 0.6172 0.4004 0.2809 0.033 Uiso 1 1 calc R U . . .
C48 C 0.64862(12) 0.49500(16) 0.29946(11) 0.0248(7) Uani 1 1 d . . . . .
H48A H 0.6737 0.5263 0.2849 0.030 Uiso 1 1 calc R U . . .
H48B H 0.6162 0.5195 0.2996 0.030 Uiso 1 1 calc R U . . .
C49 C 0.66356(17) 0.4789(2) 0.35103(13) 0.0423(9) Uani 1 1 d . . . . .
H49A H 0.6974 0.4598 0.3514 0.064 Uiso 1 1 calc R U . . .
H49B H 0.6403 0.4451 0.3648 0.064 Uiso 1 1 calc R U . . .
H49C H 0.6626 0.5213 0.3704 0.064 Uiso 1 1 calc R U . . .
C50 C 0.65842(12) 0.33685(15) 0.18122(11) 0.0240(7) Uani 1 1 d . . . . .
H50A H 0.6473 0.2998 0.1590 0.029 Uiso 1 1 calc R U . . .
H50B H 0.6607 0.3165 0.2141 0.029 Uiso 1 1 calc R U . . .
C51 C 0.71023(13) 0.35940(17) 0.16593(12) 0.0293(7) Uani 1 1 d . . . . .
H51A H 0.7233 0.3939 0.1892 0.035 Uiso 1 1 calc R U . . .
H51B H 0.7088 0.3812 0.1335 0.035 Uiso 1 1 calc R U . . .
C52 C 0.74470(13) 0.29665(17) 0.16447(12) 0.0294(7) Uani 1 1 d . . . . .
H52A H 0.7449 0.2743 0.1967 0.035 Uiso 1 1 calc R U . . .
H52B H 0.7316 0.2628 0.1408 0.035 Uiso 1 1 calc R U . . .
C53 C 0.79779(14) 0.3159(2) 0.15055(14) 0.0397(9) Uani 1 1 d . . . . .
H53A H 0.7979 0.3365 0.1181 0.059 Uiso 1 1 calc R U . . .
H53B H 0.8186 0.2743 0.1506 0.059 Uiso 1 1 calc R U . . .
H53C H 0.8110 0.3492 0.1740 0.059 Uiso 1 1 calc R U . . .
C54 C 0.61249(14) 0.42421(18) 0.13219(11) 0.0317(7) Uani 1 1 d . . . . .
H54C H 0.6441 0.4462 0.1221 0.038 Uiso 0.48(2) 1 calc R U P A 2
H54D H 0.5864 0.4604 0.1334 0.038 Uiso 0.48(2) 1 calc R U P A 2
H54A H 0.5847 0.4577 0.1344 0.038 Uiso 0.52(2) 1 calc R U P A 1
H54B H 0.6430 0.4512 0.1254 0.038 Uiso 0.52(2) 1 calc R U P A 1
C55 C 0.6029(5) 0.3799(6) 0.0888(4) 0.0317(7) Uani 0.52(2) 1 d . . P A 1
H55A H 0.6322 0.3499 0.0832 0.038 Uiso 0.52(2) 1 calc R U P A 1
H55B H 0.5739 0.3497 0.0954 0.038 Uiso 0.52(2) 1 calc R U P A 1
C55B C 0.5974(5) 0.3673(6) 0.0944(4) 0.0317(7) Uani 0.48(2) 1 d . . P A 2
H55C H 0.5742 0.3341 0.1098 0.038 Uiso 0.48(2) 1 calc R U P A 2
H55D H 0.6275 0.3415 0.0842 0.038 Uiso 0.48(2) 1 calc R U P A 2
C56 C 0.5930(5) 0.4203(6) 0.0447(3) 0.0317(7) Uani 0.52(2) 1 d . . P A 1
H56A H 0.5919 0.3892 0.0167 0.048 Uiso 0.52(2) 1 calc R U P A 1
H56B H 0.6196 0.4543 0.0401 0.048 Uiso 0.52(2) 1 calc R U P A 1
H56C H 0.5610 0.4441 0.0479 0.048 Uiso 0.52(2) 1 calc R U P A 1
C56B C 0.5712(7) 0.4005(6) 0.0474(3) 0.042(3) Uani 0.48(2) 1 d . . P A 2
H56D H 0.5659 0.3644 0.0230 0.063 Uiso 0.48(2) 1 calc R U P A 2
H56E H 0.5927 0.4366 0.0340 0.063 Uiso 0.48(2) 1 calc R U P A 2
H56F H 0.5391 0.4206 0.0567 0.063 Uiso 0.48(2) 1 calc R U P A 2

loop_
_atom_site_aniso_label
_atom_site_aniso_U_11
_atom_site_aniso_U_22
_atom_site_aniso_U_33
_atom_site_aniso_U_23
_atom_site_aniso_U_13
_atom_site_aniso_U_12
Fe1 0.0166(2) 0.0140(2) 0.0180(2) 0.00125(16) -0.00002(16) 0.00052(16)
Fe2 0.0149(2) 0.0148(2) 0.0181(2) -0.00109(16) -0.00087(16) 0.00119(16)
Fe3 0.0183(2) 0.0141(2) 0.0147(2) 0.00019(16) -0.00190(16) 0.00027(16)
Cl1 0.0174(3) 0.0119(3) 0.0154(3) -0.0014(2) 0.0009(2) -0.0003(2)
Si1 0.0265(4) 0.0270(5) 0.0184(4) 0.0039(3) 0.0012(3) -0.0055(4)
Si2 0.0174(4) 0.0142(4) 0.0222(4) 0.0020(3) -0.0028(3) 0.0015(3)
Si3 0.0231(4) 0.0182(4) 0.0163(4) -0.0004(3) 0.0006(3) 0.0015(3)
N1 0.0209(12) 0.0163(12) 0.0174(12) -0.0011(10) -0.0037(10) 0.0000(10)
N2 0.0158(12) 0.0123(11) 0.0243(13) 0.0013(10) -0.0008(10) 0.0011(9)
N3 0.0187(12) 0.0134(12) 0.0174(12) -0.0012(9) -0.0030(10) 0.0014(9)
N4 0.0224(13) 0.0213(13) 0.0170(12) 0.0002(10) -0.0009(10) -0.0009(10)
N5 0.0159(12) 0.0175(12) 0.0211(12) 0.0036(10) -0.0007(10) -0.0001(10)
N6 0.0189(12) 0.0190(12) 0.0161(12) -0.0009(10) -0.0009(9) 0.0016(10)
C1 0.0221(15) 0.0178(15) 0.0222(15) -0.0049(12) -0.0052(12) -0.0003(12)
C2 0.0207(15) 0.0164(14) 0.0295(16) -0.0019(12) -0.0052(12) -0.0014(12)
C3 0.0193(14) 0.0141(14) 0.0284(16) 0.0002(12) -0.0019(12) -0.0020(12)
C4 0.0207(15) 0.0120(14) 0.0275(16) -0.0011(12) -0.0024(12) 0.0019(11)
C5 0.0194(14) 0.0133(14) 0.0223(15) -0.0036(11) -0.0018(12) 0.0037(11)
C6 0.0225(15) 0.0205(15) 0.0211(15) -0.0069(12) -0.0028(12) 0.0001(12)
C7 0.0240(15) 0.0205(15) 0.0159(14) -0.0032(12) 0.0015(12) 0.0042(12)
C8 0.0272(16) 0.0274(17) 0.0215(16) -0.0023(13) -0.0048(13) 0.0003(13)
C9 0.0328(18) 0.0381(19) 0.0210(16) -0.0024(14) -0.0092(14) 0.0063(15)
C10 0.0400(19) 0.0355(19) 0.0176(16) 0.0052(14) -0.0054(14) 0.0102(16)
C11 0.0321(17) 0.0262(17) 0.0202(15) 0.0048(13) 0.0014(13) 0.0025(14)
C12 0.0244(15) 0.0225(15) 0.0140(14) -0.0019(12) 0.0001(12) 0.0051(12)
C13 0.0139(13) 0.0170(14) 0.0225(15) 0.0013(12) -0.0013(11) -0.0019(11)
C14 0.0195(15) 0.0171(15) 0.0297(17) 0.0053(13) -0.0034(12) -0.0015(12)
C15 0.0215(15) 0.0246(16) 0.0275(16) 0.0100(13) -0.0022(13) -0.0081(13)
C16 0.0221(15) 0.0255(16) 0.0214(15) 0.0002(13) 0.0017(12) -0.0066(13)
C17 0.0177(14) 0.0168(14) 0.0257(16) -0.0012(12) -0.0009(12) -0.0011(12)
C18 0.0155(13) 0.0140(14) 0.0222(14) 0.0018(11) -0.0044(11) -0.0037(11)
C19 0.0190(14) 0.0120(13) 0.0207(15) 0.0002(11) -0.0021(11) 0.0015(11)
C20 0.0231(15) 0.0184(15) 0.0189(15) -0.0006(12) 0.0000(12) 0.0031(12)
C21 0.0188(15) 0.0195(15) 0.0280(16) 0.0006(13) 0.0039(12) 0.0036(12)
C22 0.0174(14) 0.0191(15) 0.0278(16) 0.0009(13) -0.0043(12) 0.0007(12)
C23 0.0226(15) 0.0181(14) 0.0194(15) -0.0018(12) -0.0040(12) 0.0031(12)
C24 0.0193(14) 0.0126(13) 0.0193(14) 0.0009(11) -0.0018(11) 0.0025(11)
C25 0.053(2) 0.0305(19) 0.0324(19) 0.0061(16) -0.0028(17) -0.0091(17)
C26 0.0328(18) 0.0368(19) 0.0258(17) 0.0021(15) -0.0020(14) -0.0136(15)
C27 0.0268(17) 0.059(2) 0.0246(17) 0.0121(17) 0.0046(14) 0.0040(17)
C28 0.045(2) 0.085(3) 0.0220(18) 0.007(2) 0.0092(16) 0.028(2)
C29 0.036(2) 0.072(3) 0.0286(19) 0.0081(19) 0.0057(16) 0.020(2)
C30 0.036(2) 0.099(4) 0.055(3) 0.015(3) 0.017(2) -0.016(2)
C31 0.0257(16) 0.0222(16) 0.0351(18) 0.0085(14) -0.0027(14) -0.0022(13)
C32 0.0388(19) 0.0205(16) 0.0265(17) 0.0007(13) -0.0058(14) 0.0071(14)
C33 0.0190(14) 0.0219(15) 0.0244(16) -0.0017(13) -0.0035(12) 0.0000(12)
C34 0.0318(18) 0.0350(19) 0.0304(18) -0.0108(15) -0.0056(14) -0.0007(15)
C35 0.0237(17) 0.0335(19) 0.039(2) 0.0001(16) -0.0017(14) -0.0088(14)
C36 0.0271(17) 0.0324(19) 0.044(2) 0.0019(16) -0.0134(15) 0.0053(15)
C37 0.0292(17) 0.0267(17) 0.0253(16) -0.0028(14) 0.0037(13) 0.0012(14)
C38 0.0316(17) 0.0259(17) 0.0210(16) -0.0039(13) -0.0023(13) 0.0023(14)
C39 0.0392(19) 0.0233(16) 0.0215(16) 0.0033(13) -0.0006(14) 0.0010(14)
C40 0.056(2) 0.0236(18) 0.047(2) 0.0086(17) -0.0116(19) -0.0057(17)
C41 0.064(3) 0.037(2) 0.0245(18) 0.0082(16) 0.0046(17) 0.0033(19)
C42 0.048(2) 0.0263(18) 0.036(2) 0.0067(15) -0.0033(17) 0.0101(16)
N7 0.0327(15) 0.0172(13) 0.0211(13) -0.0001(10) -0.0021(11) 0.0038(11)
C0AA 0.0343(17) 0.0136(14) 0.0259(16) 0.0000(12) 0.0013(13) 0.0004(13)
C43 0.0310(17) 0.0188(15) 0.0274(17) -0.0026(13) -0.0048(13) 0.0023(13)
C44 0.038(2) 0.0280(18) 0.043(2) 0.0037(16) 0.0045(16) 0.0102(16)
C45 0.0331(19) 0.045(2) 0.036(2) 0.0002(17) -0.0049(15) 0.0105(17)
C46 0.037(2) 0.047(2) 0.0315(19) -0.0005(17) 0.0032(16) 0.0038(17)
C47 0.0356(18) 0.0181(16) 0.0280(17) 0.0003(13) -0.0041(14) -0.0015(13)
C48 0.0302(17) 0.0193(15) 0.0249(16) -0.0007(13) -0.0002(13) -0.0022(13)
C49 0.066(3) 0.030(2) 0.0306(19) -0.0038(16) -0.0099(18) 0.0005(18)
C50 0.0317(17) 0.0153(14) 0.0248(16) -0.0004(12) -0.0033(13) 0.0049(13)
C51 0.0371(19) 0.0244(17) 0.0265(17) 0.0033(14) 0.0005(14) 0.0050(14)
C52 0.0333(18) 0.0284(17) 0.0264(17) -0.0023(14) -0.0036(14) 0.0058(15)
C53 0.0334(19) 0.048(2) 0.037(2) 0.0017(18) -0.0030(16) 0.0072(17)
C54 0.0475(17) 0.0282(16) 0.0193(13) 0.0037(11) 0.0008(11) 0.0115(13)
C55 0.0475(17) 0.0282(16) 0.0193(13) 0.0037(11) 0.0008(11) 0.0115(13)
C55B 0.0475(17) 0.0282(16) 0.0193(13) 0.0037(11) 0.0008(11) 0.0115(13)
C56 0.0475(17) 0.0282(16) 0.0193(13) 0.0037(11) 0.0008(11) 0.0115(13)
C56B 0.074(9) 0.027(5) 0.025(4) -0.003(3) -0.003(4) -0.003(6)

loop_
_atom_type_symbol
_atom_type_description
_atom_type_scat_dispersion_real
_atom_type_scat_dispersion_imag
_atom_type_scat_source
C C 0.0033 0.0016 'International Tables Vol C Tables 4.2.6.8 and 6.1.1.4'
H H 0.0000 0.0000 'International Tables Vol C Tables 4.2.6.8 and 6.1.1.4'
Cl Cl 0.1484 0.1585 'International Tables Vol C Tables 4.2.6.8 and 6.1.1.4'
Fe Fe 0.3463 0.8444 'International Tables Vol C Tables 4.2.6.8 and 6.1.1.4'
N N 0.0061 0.0033 'International Tables Vol C Tables 4.2.6.8 and 6.1.1.4'
Si Si 0.0817 0.0704 'International Tables Vol C Tables 4.2.6.8 and 6.1.1.4'

loop_
_geom_angle_atom_site_label_1
_geom_angle_atom_site_label_2
_geom_angle_atom_site_label_3
_geom_angle
_geom_angle_site_symmetry_1
_geom_angle_site_symmetry_3
_geom_angle_publ_flag
N5 Fe1 N1 150.59(10) . . ?
N5 Fe1 N2 85.57(10) . . ?
N1 Fe1 N2 99.88(10) . . ?
N5 Fe1 Cl1 100.31(7) . . ?
N1 Fe1 Cl1 107.49(7) . . ?
N2 Fe1 Cl1 97.48(7) . . ?
N5 Fe1 Fe3 157.67(7) . . ?
N1 Fe1 Fe3 51.19(7) . . ?
N2 Fe1 Fe3 95.64(7) . . ?
Cl1 Fe1 Fe3 57.385(19) . . ?
N5 Fe1 Fe2 105.77(7) . . ?
N1 Fe1 Fe2 98.09(7) . . ?
N2 Fe1 Fe2 45.04(6) . . ?
Cl1 Fe1 Fe2 54.80(2) . . ?
Fe3 Fe1 Fe2 61.995(16) . . ?
N6 Fe2 N2 146.04(10) . . ?
N6 Fe2 N3 86.69(10) . . ?
N2 Fe2 N3 98.95(10) . . ?
N6 Fe2 Cl1 109.12(7) . . ?
N2 Fe2 Cl1 103.19(7) . . ?
N3 Fe2 Cl1 98.22(7) . . ?
N6 Fe2 Fe1 165.63(7) . . ?
N2 Fe2 Fe1 48.33(7) . . ?
N3 Fe2 Fe1 90.08(6) . . ?
Cl1 Fe2 Fe1 57.497(19) . . ?
N6 Fe2 Fe3 112.57(7) . . ?
N2 Fe2 Fe3 93.82(7) . . ?
N3 Fe2 Fe3 44.55(6) . . ?
Cl1 Fe2 Fe3 56.184(19) . . ?
Fe1 Fe2 Fe3 56.833(16) . . ?
N4 Fe3 N3 150.03(10) . . ?
N4 Fe3 N1 85.51(10) . . ?
N3 Fe3 N1 98.24(10) . . ?
N4 Fe3 Cl1 107.39(8) . . ?
N3 Fe3 Cl1 100.35(7) . . ?
N1 Fe3 Cl1 105.01(7) . . ?
N4 Fe3 Fe1 107.35(7) . . ?
N3 Fe3 Fe1 96.48(7) . . ?
N1 Fe3 Fe1 47.19(7) . . ?
Cl1 Fe3 Fe1 58.843(19) . . ?
N4 Fe3 Fe2 161.67(8) . . ?
N3 Fe3 Fe2 48.13(7) . . ?
N1 Fe3 Fe2 94.51(7) . . ?
Cl1 Fe3 Fe2 54.87(2) . . ?
Fe1 Fe3 Fe2 61.171(14) . . ?
Fe2 Cl1 Fe3 68.95(2) . . ?
Fe2 Cl1 Fe1 67.70(2) . . ?
Fe3 Cl1 Fe1 63.77(2) . . ?
N4 Si1 C25 114.09(15) . . ?
N4 Si1 C26 105.21(14) . . ?
C25 Si1 C26 108.13(17) . . ?
N4 Si1 C27 112.75(16) . . ?
C25 Si1 C27 108.93(17) . . ?
C26 Si1 C27 107.37(16) . . ?
N5 Si2 C32 115.11(13) . . ?
N5 Si2 C31 105.38(13) . . ?
C32 Si2 C31 106.82(16) . . ?
N5 Si2 C33 111.37(13) . . ?
C32 Si2 C33 109.34(15) . . ?
C31 Si2 C33 108.46(14) . . ?
N6 Si3 C37 105.44(13) . . ?
N6 Si3 C38 113.78(14) . . ?
C37 Si3 C38 107.33(15) . . ?
N6 Si3 C39 113.02(13) . . ?
C37 Si3 C39 108.49(15) . . ?
C38 Si3 C39 108.48(15) . . ?
C7 N1 C1 115.0(2) . . ?
C7 N1 Fe1 116.17(18) . . ?
C1 N1 Fe1 116.47(18) . . ?
C7 N1 Fe3 105.94(18) . . ?
C1 N1 Fe3 116.77(17) . . ?
Fe1 N1 Fe3 81.62(9) . . ?
C13 N2 C3 116.9(2) . . ?
C13 N2 Fe2 111.81(18) . . ?
C3 N2 Fe2 115.33(17) . . ?
C13 N2 Fe1 106.10(17) . . ?
C3 N2 Fe1 116.00(18) . . ?
Fe2 N2 Fe1 86.63(9) . . ?
C19 N3 C5 115.0(2) . . ?
C19 N3 Fe3 114.34(18) . . ?
C5 N3 Fe3 118.67(17) . . ?
C19 N3 Fe2 103.75(17) . . ?
C5 N3 Fe2 113.34(17) . . ?
Fe3 N3 Fe2 87.32(9) . . ?
C12 N4 Si1 130.4(2) . . ?
C12 N4 Fe3 111.57(19) . . ?
Si1 N4 Fe3 117.93(13) . . ?
C18 N5 Si2 132.3(2) . . ?
C18 N5 Fe1 111.41(18) . . ?
Si2 N5 Fe1 116.25(13) . . ?
C24 N6 Si3 129.7(2) . . ?
C24 N6 Fe2 109.55(18) . . ?
Si3 N6 Fe2 120.51(13) . . ?
N1 C1 C2 114.0(2) . . ?
N1 C1 C6 111.6(2) . . ?
C2 C1 C6 109.6(2) . . ?
C3 C2 C1 114.7(2) . . ?
N2 C3 C2 111.5(2) . . ?
N2 C3 C4 113.0(2) . . ?
C2 C3 C4 109.6(2) . . ?
C3 C4 C5 114.6(2) . . ?
N3 C5 C6 113.1(2) . . ?
N3 C5 C4 112.5(2) . . ?
C6 C5 C4 109.0(2) . . ?
C5 C6 C1 114.4(2) . . ?
C8 C7 C12 120.4(3) . . ?
C8 C7 N1 121.7(3) . . ?
C12 C7 N1 117.9(3) . . ?
C7 C8 C9 121.2(3) . . ?
C10 C9 C8 119.2(3) . . ?
C9 C10 C11 120.6(3) . . ?
C10 C11 C12 121.7(3) . . ?
N4 C12 C11 124.5(3) . . ?
N4 C12 C7 118.7(3) . . ?
C11 C12 C7 116.8(3) . . ?
C14 C13 C18 120.1(3) . . ?
C14 C13 N2 121.9(3) . . ?
C18 C13 N2 117.8(2) . . ?
C15 C14 C13 121.3(3) . . ?
C14 C15 C16 119.4(3) . . ?
C15 C16 C17 120.1(3) . . ?
C16 C17 C18 122.2(3) . . ?
N5 C18 C17 124.8(3) . . ?
N5 C18 C13 118.3(3) . . ?
C17 C18 C13 116.8(3) . . ?
C20 C19 C24 120.2(3) . . ?
C20 C19 N3 121.0(3) . . ?
C24 C19 N3 118.7(2) . . ?
C19 C20 C21 121.9(3) . . ?
C20 C21 C22 118.5(3) . . ?
C23 C22 C21 120.7(3) . . ?
C22 C23 C24 122.1(3) . . ?
N6 C24 C23 124.8(3) . . ?
N6 C24 C19 118.6(2) . . ?
C23 C24 C19 116.5(3) . . ?
C29 C27 C28 108.4(3) . . ?
C29 C27 C30 109.4(3) . . ?
C28 C27 C30 108.9(3) . . ?
C29 C27 Si1 110.0(2) . . ?
C28 C27 Si1 110.0(2) . . ?
C30 C27 Si1 110.1(3) . . ?
C36 C33 C35 109.2(3) . . ?
C36 C33 C34 109.5(3) . . ?
C35 C33 C34 108.3(3) . . ?
C36 C33 Si2 110.8(2) . . ?
C35 C33 Si2 110.0(2) . . ?
C34 C33 Si2 109.1(2) . . ?
C42 C39 C41 108.7(3) . . ?
C42 C39 C40 108.7(3) . . ?
C41 C39 C40 109.0(3) . . ?
C42 C39 Si3 110.6(2) . . ?
C41 C39 Si3 110.2(2) . . ?
C40 C39 Si3 109.7(2) . . ?
C50 N7 C43 106.9(2) . . ?
C50 N7 C54 110.6(2) . . ?
C43 N7 C54 110.9(3) . . ?
C50 N7 C0AA 111.2(2) . . ?
C43 N7 C0AA 110.4(2) . . ?
C54 N7 C0AA 106.8(2) . . ?
C47 C0AA N7 116.2(2) . . ?
N7 C43 C44 115.8(3) . . ?
C45 C44 C43 111.5(3) . . ?
C44 C45 C46 114.7(3) . . ?
C0AA C47 C48 109.4(3) . . ?
C49 C48 C47 112.5(3) . . ?
N7 C50 C51 116.4(3) . . ?
C50 C51 C52 109.5(3) . . ?
C53 C52 C51 112.3(3) . . ?
C55 C54 N7 120.9(5) . . ?
N7 C54 C55B 110.2(5) . . ?
C56 C55 C54 113.0(7) . . ?
C54 C55B C56B 111.6(7) . . ?

loop_
_geom_bond_atom_site_label_1
_geom_bond_atom_site_label_2
_geom_bond_distance
_geom_bond_site_symmetry_2
_geom_bond_publ_flag
Fe1 N5 1.951(2) . ?
Fe1 N1 1.988(2) . ?
Fe1 N2 2.100(2) . ?
Fe1 Cl1 2.5579(8) . ?
Fe1 Fe3 2.6813(6) . ?
Fe1 Fe2 2.8062(6) . ?
Fe2 N6 1.959(2) . ?
Fe2 N2 1.989(2) . ?
Fe2 N3 2.108(2) . ?
Fe2 Cl1 2.4784(8) . ?
Fe2 Fe3 2.8281(6) . ?
Fe3 N4 1.961(2) . ?
Fe3 N3 1.986(2) . ?
Fe3 N1 2.112(2) . ?
Fe3 Cl1 2.5178(8) . ?
Si1 N4 1.722(3) . ?
Si1 C25 1.874(4) . ?
Si1 C26 1.876(3) . ?
Si1 C27 1.900(4) . ?
Si2 N5 1.718(2) . ?
Si2 C32 1.879(3) . ?
Si2 C31 1.879(3) . ?
Si2 C33 1.903(3) . ?
Si3 N6 1.715(2) . ?
Si3 C37 1.879(3) . ?
Si3 C38 1.883(3) . ?
Si3 C39 1.906(3) . ?
N1 C7 1.436(4) . ?
N1 C1 1.498(4) . ?
N2 C13 1.429(4) . ?
N2 C3 1.497(4) . ?
N3 C19 1.441(4) . ?
N3 C5 1.496(4) . ?
N4 C12 1.393(4) . ?
N5 C18 1.394(4) . ?
N6 C24 1.393(4) . ?
C1 C2 1.537(4) . ?
C1 C6 1.541(4) . ?
C2 C3 1.535(4) . ?
C3 C4 1.538(4) . ?
C4 C5 1.543(4) . ?
C5 C6 1.537(4) . ?
C7 C8 1.392(4) . ?
C7 C12 1.425(4) . ?
C8 C9 1.393(5) . ?
C9 C10 1.380(5) . ?
C10 C11 1.390(5) . ?
C11 C12 1.414(4) . ?
C13 C14 1.400(4) . ?
C13 C18 1.425(4) . ?
C14 C15 1.385(4) . ?
C15 C16 1.387(4) . ?
C16 C17 1.390(4) . ?
C17 C18 1.407(4) . ?
C19 C20 1.387(4) . ?
C19 C24 1.435(4) . ?
C20 C21 1.387(4) . ?
C21 C22 1.394(4) . ?
C22 C23 1.381(4) . ?
C23 C24 1.409(4) . ?
C27 C29 1.532(5) . ?
C27 C28 1.533(5) . ?
C27 C30 1.543(6) . ?
C33 C36 1.533(4) . ?
C33 C35 1.534(4) . ?
C33 C34 1.539(4) . ?
C39 C42 1.534(5) . ?
C39 C41 1.537(5) . ?
C39 C40 1.540(5) . ?
N7 C50 1.513(4) . ?
N7 C43 1.516(4) . ?
N7 C54 1.517(4) . ?
N7 C0AA 1.523(4) . ?
C0AA C47 1.520(4) . ?
C43 C44 1.524(4) . ?
C44 C45 1.513(5) . ?
C45 C46 1.515(5) . ?
C47 C48 1.525(4) . ?
C48 C49 1.511(5) . ?
C50 C51 1.517(5) . ?
C51 C52 1.528(4) . ?
C52 C53 1.522(5) . ?
C54 C55 1.495(12) . ?
C54 C55B 1.571(13) . ?
C55 C56 1.470(12) . ?
C55B C56B 1.607(14) . ?
